data_7033266
loop_
_publ_author_name
'Xu, Bin'
'Wang, Yin-Ping'
'Yao, Zi-Jian'
'Jin, Guo-Xin'

_publ_section_title
;
 Metal-induced B-H bond activation: reactions between half-sandwich Ir and
 Rh complexes with carboranylthioamide.
;
_journal_issue 4
_journal_name_full 'Dalton transactions (Cambridge, England : 2003)'
_journal_page_first 1530
_journal_page_last 1533
_journal_paper_doi 10.1039/c4dt03624g
_journal_volume 44
_journal_year 2015
_chemical_formula_sum 'C26 H35 B10 Ir N2 S'
_chemical_formula_weight 707.92
_chemical_name_systematic
; 
 ? 
;
_space_group_crystal_system monoclinic
_space_group_IT_number 14
_space_group_name_Hall '-P 2yn'
_space_group_name_H-M_alt 'P 1 21/n 1'
_symmetry_space_group_name_Hall '-P 2yn'
_symmetry_space_group_name_H-M 'P 1 21/n 1'
_atom_sites_solution_hydrogens mixed
_audit_block_doi 10.5517/cc13mvzk
_audit_creation_method SHELXL-2013
_audit_update_record
;
2014-10-31 deposited with the CCDC.
2014-11-28 downloaded from the CCDC.
;
_cell_angle_alpha 90
_cell_angle_beta 91.6730(10)
_cell_angle_gamma 90
_cell_formula_units_Z 4
_cell_length_a 11.0619(5)
_cell_length_b 12.3967(6)
_cell_length_c 21.8454(11)
_cell_measurement_reflns_used 9495
_cell_measurement_temperature 173(2)
_cell_measurement_theta_max 27.49
_cell_measurement_theta_min 2.47
_cell_volume 2994.4(2)
_computing_cell_refinement 'Bruker SAINT'
_computing_data_collection 'Bruker APEX2'
_computing_data_reduction 'Bruker SAINT'
_computing_molecular_graphics 'Bruker SHELXTL'
_computing_publication_material 'Bruker SHELXTL'
_computing_structure_refinement 'SHELXL-2013 (Sheldrick, 2013)'
_computing_structure_solution 'SHELXS-97 (Sheldrick, 2008)'
_diffrn_ambient_temperature 173(2)
_diffrn_measured_fraction_theta_full 0.992
_diffrn_measured_fraction_theta_max 0.993
_diffrn_measurement_device_type 'Bruker APEX-II CCD'
_diffrn_measurement_method '\f and \w scans'
_diffrn_radiation_type MoK\a
_diffrn_radiation_wavelength 0.71073
_diffrn_reflns_av_R_equivalents 0.0256
_diffrn_reflns_av_unetI/netI 0.0282
_diffrn_reflns_Laue_measured_fraction_full 0.992
_diffrn_reflns_Laue_measured_fraction_max 0.993
_diffrn_reflns_limit_h_max 14
_diffrn_reflns_limit_h_min -11
_diffrn_reflns_limit_k_max 16
_diffrn_reflns_limit_k_min -16
_diffrn_reflns_limit_l_max 28
_diffrn_reflns_limit_l_min -28
_diffrn_reflns_number 21477
_diffrn_reflns_point_group_measured_fraction_full 0.992
_diffrn_reflns_point_group_measured_fraction_max 0.993
_diffrn_reflns_theta_full 25.242
_diffrn_reflns_theta_max 27.498
_diffrn_reflns_theta_min 1.865
_exptl_absorpt_coefficient_mu 4.550
_exptl_absorpt_correction_T_max 0.746
_exptl_absorpt_correction_T_min 0.594
_exptl_absorpt_correction_type multi-scan
_exptl_absorpt_process_details sadabs
_exptl_crystal_colour orange
_exptl_crystal_density_diffrn 1.570
_exptl_crystal_description block
_exptl_crystal_F_000 1392
_exptl_crystal_size_max 0.150
_exptl_crystal_size_mid 0.100
_exptl_crystal_size_min 0.050
_refine_diff_density_max 0.891
_refine_diff_density_min -0.426
_refine_diff_density_rms 0.094
_refine_ls_extinction_method none
_refine_ls_goodness_of_fit_ref 1.061
_refine_ls_hydrogen_treatment mixed
_refine_ls_matrix_type full
_refine_ls_number_parameters 369
_refine_ls_number_reflns 6826
_refine_ls_number_restraints 1
_refine_ls_restrained_S_all 1.061
_refine_ls_R_factor_all 0.0298
_refine_ls_R_factor_gt 0.0201
_refine_ls_shift/su_max 0.002
_refine_ls_shift/su_mean 0.000
_refine_ls_structure_factor_coef Fsqd
_refine_ls_weighting_details
; 
 w=1/[\s^2^(Fo^2^)+(0.0332P)^2^+0.1498P] 
 where P=(Fo^2^+2Fc^2^)/3 
;
_refine_ls_weighting_scheme calc
_refine_ls_wR_factor_gt 0.0546
_refine_ls_wR_factor_ref 0.0585
_reflns_Friedel_coverage 0.000
_reflns_number_gt 5681
_reflns_number_total 6826
_reflns_threshold_expression 'I > 2\s(I)'
_cod_data_source_file c4dt03624g2.cif
_cod_data_source_block 2a
_cod_depositor_comments 'Adding full bibliography for 7033265--7033268.cif.'
_cod_database_code 7033266
_shelx_space_group_comment
; 
The symmetry employed for this shelxl refinement is uniquely defined 
by the following loop, which should always be used as a source of 
symmetry information in preference to the above space-group names. 
They are only intended as comments. 
;
_shelx_estimated_absorpt_t_min 0.549
_shelx_estimated_absorpt_t_max 0.804
_shelxl_version_number 2013-2

loop_
_space_group_symop_operation_xyz
'x, y, z'
'-x+1/2, y+1/2, -z+1/2'
'-x, -y, -z'
'x-1/2, -y-1/2, z-1/2'

loop_
_atom_site_label
_atom_site_type_symbol
_atom_site_fract_x
_atom_site_fract_y
_atom_site_fract_z
_atom_site_U_iso_or_equiv
_atom_site_adp_type
_atom_site_occupancy
_atom_site_site_symmetry_order
_atom_site_calc_flag
_atom_site_refinement_flags_posn
_atom_site_refinement_flags_adp
Ir1 Ir 0.36398(2) 0.16676(2) 0.32407(2) 0.01882(4) Uani 1 1 d . .
S4 S 0.41235(7) 0.20610(7) 0.22260(3) 0.02555(16) Uani 1 1 d . .
N1 N 0.5751(2) 0.1078(2) 0.15047(11) 0.0272(6) Uani 1 1 d . .
C2 C 0.6651(3) 0.1773(2) 0.30440(13) 0.0214(6) Uani 1 1 d D .
C10 C 0.4315(3) 0.2958(3) 0.35697(13) 0.0241(6) Uani 1 1 d . .
B3 B 0.5384(3) 0.1020(3) 0.32902(14) 0.0206(7) Uani 1 1 d . .
C22 C 0.2232(3) -0.0351(3) 0.24690(16) 0.0337(8) Uani 1 1 d . .
H22A H 0.2804 -0.0938 0.2557 0.051 Uiso 1 1 calc R U
H22B H 0.2472 0.0034 0.2100 0.051 Uiso 1 1 calc R U
H22C H 0.1418 -0.0649 0.2403 0.051 Uiso 1 1 calc R U
B4 B 0.5768(3) -0.0266(3) 0.29684(16) 0.0233(7) Uani 1 1 d . .
H4 H 0.5018 -0.0829 0.2829 0.028 Uiso 1 1 calc R U
C3 C 0.5381(3) 0.1281(2) 0.20409(13) 0.0214(6) Uani 1 1 d . .
N2 N 0.4692(3) 0.3752(2) 0.37889(13) 0.0316(6) Uani 1 1 d . .
C25 C 0.1223(3) 0.2966(3) 0.37851(18) 0.0406(9) Uani 1 1 d . .
H25A H 0.1005 0.3411 0.3428 0.061 Uiso 1 1 calc R U
H25B H 0.1826 0.3345 0.4042 0.061 Uiso 1 1 calc R U
H25C H 0.0500 0.2828 0.4022 0.061 Uiso 1 1 calc R U
C23 C 0.3116(3) -0.0849(3) 0.38499(17) 0.0394(9) Uani 1 1 d . .
H23A H 0.2437 -0.1341 0.3913 0.059 Uiso 1 1 calc R U
H23B H 0.3556 -0.0732 0.4240 0.059 Uiso 1 1 calc R U
H23C H 0.3662 -0.1164 0.3553 0.059 Uiso 1 1 calc R U
B9 B 0.6148(3) 0.0021(3) 0.37473(16) 0.0270(7) Uani 1 1 d . .
H9 H 0.5668 -0.0356 0.4138 0.032 Uiso 1 1 calc R U
B12 B 0.7732(3) 0.0281(3) 0.37872(17) 0.0311(8) Uani 1 1 d . .
H12 H 0.8294 0.0081 0.4207 0.037 Uiso 1 1 calc R U
C1 C 0.6130(3) 0.0858(2) 0.25798(13) 0.0210(6) Uani 1 1 d . .
B6 B 0.7650(3) 0.1139(3) 0.25700(16) 0.0257(7) Uani 1 1 d . .
H6 H 0.8126 0.1522 0.2180 0.031 Uiso 1 1 calc R U
B10 B 0.8329(3) 0.0139(3) 0.30457(17) 0.0314(8) Uani 1 1 d . .
H10 H 0.9273 -0.0152 0.2975 0.038 Uiso 1 1 calc R U
C11 C 0.4942(3) 0.4791(2) 0.40031(13) 0.0261(7) Uani 1 1 d . .
C26 C 0.0985(3) 0.1890(3) 0.24248(16) 0.0322(8) Uani 1 1 d . .
H26A H 0.0638 0.2596 0.2519 0.048 Uiso 1 1 calc R U
H26B H 0.0336 0.1392 0.2298 0.048 Uiso 1 1 calc R U
H26C H 0.1555 0.1967 0.2092 0.048 Uiso 1 1 calc R U
B8 B 0.6679(3) 0.1365(3) 0.37753(16) 0.0250(7) Uani 1 1 d . .
H8 H 0.6547 0.1904 0.4179 0.030 Uiso 1 1 calc R U
C24 C 0.2607(4) 0.1266(4) 0.46427(16) 0.0500(10) Uani 1 1 d . .
H24A H 0.1927 0.0941 0.4854 0.075 Uiso 1 1 calc R U
H24B H 0.2670 0.2031 0.4752 0.075 Uiso 1 1 calc R U
H24C H 0.3358 0.0895 0.4766 0.075 Uiso 1 1 calc R U
C4 C 0.5092(3) 0.1533(3) 0.09955(14) 0.0285(7) Uani 1 1 d . .
C17 C 0.2233(3) 0.0415(2) 0.29981(14) 0.0247(6) Uani 1 1 d . .
C12 C 0.4016(3) 0.5407(3) 0.42210(17) 0.0378(8) Uani 1 1 d . .
H12A H 0.3219 0.5125 0.4237 0.045 Uiso 1 1 calc R U
B7 B 0.8017(3) 0.1442(3) 0.33477(17) 0.0291(8) Uani 1 1 d . .
H7 H 0.8752 0.2031 0.3472 0.035 Uiso 1 1 calc R U
B11 B 0.7162(3) -0.0740(3) 0.32923(18) 0.0313(8) Uani 1 1 d . .
H11 H 0.7334 -0.1617 0.3382 0.038 Uiso 1 1 calc R U
B5 B 0.7108(3) -0.0202(3) 0.25332(17) 0.0282(8) Uani 1 1 d . .
H5 H 0.7233 -0.0713 0.2117 0.034 Uiso 1 1 calc R U
C18 C 0.2643(3) 0.0211(3) 0.36103(15) 0.0282(7) Uani 1 1 d . .
C20 C 0.1742(3) 0.1910(3) 0.35743(15) 0.0281(7) Uani 1 1 d . .
C19 C 0.2404(3) 0.1160(3) 0.39666(14) 0.0295(7) Uani 1 1 d . .
C21 C 0.1639(3) 0.1451(2) 0.29854(14) 0.0241(6) Uani 1 1 d . .
C16 C 0.6109(3) 0.5190(3) 0.39837(15) 0.0346(8) Uani 1 1 d . .
H16 H 0.6747 0.4751 0.3843 0.042 Uiso 1 1 calc R U
C15 C 0.6330(3) 0.6240(3) 0.41730(17) 0.0426(9) Uani 1 1 d . .
H15 H 0.7124 0.6529 0.4156 0.051 Uiso 1 1 calc R U
C5 C 0.5148(3) 0.2637(3) 0.08768(17) 0.0395(9) Uani 1 1 d . .
H5A H 0.5594 0.3101 0.1146 0.047 Uiso 1 1 calc R U
C6 C 0.4547(4) 0.3050(4) 0.03633(18) 0.0519(11) Uani 1 1 d . .
H6A H 0.4581 0.3801 0.0281 0.062 Uiso 1 1 calc R U
C13 C 0.4269(4) 0.6452(3) 0.4417(2) 0.0483(10) Uani 1 1 d . .
H13 H 0.3640 0.6883 0.4576 0.058 Uiso 1 1 calc R U
C7 C 0.3912(4) 0.2391(5) -0.00221(18) 0.0609(14) Uani 1 1 d . .
H7A H 0.3497 0.2684 -0.0371 0.073 Uiso 1 1 calc R U
C9 C 0.4475(3) 0.0858(4) 0.05947(15) 0.0445(10) Uani 1 1 d . .
H9A H 0.4466 0.0101 0.0662 0.053 Uiso 1 1 calc R U
C14 C 0.5404(4) 0.6865(3) 0.4385(2) 0.0491(10) Uani 1 1 d . .
H14 H 0.5559 0.7587 0.4510 0.059 Uiso 1 1 calc R U
C8 C 0.3864(4) 0.1308(5) 0.00881(19) 0.0616(13) Uani 1 1 d . .
H8A H 0.3410 0.0855 -0.0183 0.074 Uiso 1 1 calc R U
H2 H 0.653(4) 0.2529(17) 0.298(2) 0.074 Uiso 1 1 d D U

loop_
_atom_site_aniso_label
_atom_site_aniso_U_11
_atom_site_aniso_U_22
_atom_site_aniso_U_33
_atom_site_aniso_U_23
_atom_site_aniso_U_13
_atom_site_aniso_U_12
Ir1 0.01925(7) 0.01825(6) 0.01897(6) 0.00003(4) 0.00075(4) -0.00141(4)
S4 0.0254(4) 0.0302(4) 0.0211(3) 0.0061(3) 0.0019(3) 0.0056(3)
N1 0.0274(14) 0.0339(15) 0.0203(12) -0.0005(11) -0.0009(10) 0.0033(11)
C2 0.0204(14) 0.0230(15) 0.0207(13) 0.0012(11) -0.0012(11) -0.0031(12)
C10 0.0227(15) 0.0267(15) 0.0227(14) 0.0018(12) 0.0005(12) 0.0020(12)
B3 0.0236(17) 0.0192(16) 0.0188(15) 0.0022(12) -0.0011(12) -0.0022(13)
C22 0.0353(19) 0.0275(18) 0.0380(18) -0.0053(14) -0.0029(14) -0.0063(14)
B4 0.0213(17) 0.0192(17) 0.0293(17) 0.0014(13) -0.0010(13) -0.0005(12)
C3 0.0201(15) 0.0189(14) 0.0251(14) 0.0023(12) -0.0010(11) -0.0018(11)
N2 0.0361(16) 0.0241(14) 0.0345(15) -0.0060(12) -0.0009(12) -0.0045(12)
C25 0.035(2) 0.036(2) 0.052(2) -0.0132(17) 0.0124(16) -0.0024(16)
C23 0.038(2) 0.034(2) 0.046(2) 0.0190(16) 0.0022(16) -0.0060(16)
B9 0.0260(17) 0.0254(18) 0.0293(17) 0.0069(15) -0.0030(13) -0.0017(15)
B12 0.0245(18) 0.037(2) 0.0312(19) 0.0085(16) -0.0055(14) -0.0007(15)
C1 0.0214(15) 0.0201(15) 0.0213(14) -0.0021(11) -0.0016(11) 0.0004(11)
B6 0.0216(17) 0.0278(19) 0.0278(17) 0.0028(14) 0.0024(13) 0.0028(14)
B10 0.0240(18) 0.038(2) 0.0325(18) 0.0054(16) -0.0019(14) 0.0040(16)
C11 0.0344(17) 0.0194(16) 0.0244(14) -0.0022(12) -0.0024(12) -0.0030(12)
C26 0.0214(16) 0.0314(19) 0.0432(19) 0.0082(14) -0.0056(14) -0.0020(13)
B8 0.0211(17) 0.0301(18) 0.0236(16) 0.0013(14) -0.0045(13) -0.0020(14)
C24 0.053(3) 0.074(3) 0.0238(17) 0.0034(18) 0.0103(16) -0.012(2)
C4 0.0217(15) 0.045(2) 0.0194(14) 0.0024(13) 0.0034(11) 0.0006(13)
C17 0.0196(15) 0.0217(15) 0.0328(16) 0.0010(12) -0.0005(12) -0.0041(12)
C12 0.0318(19) 0.0289(18) 0.053(2) -0.0065(16) 0.0015(16) -0.0064(14)
B7 0.0199(18) 0.037(2) 0.0302(18) 0.0041(15) -0.0059(14) -0.0050(14)
B11 0.027(2) 0.0253(19) 0.041(2) 0.0105(16) -0.0017(16) 0.0047(15)
B5 0.0267(18) 0.027(2) 0.0308(18) 0.0013(14) 0.0017(14) 0.0022(14)
C18 0.0224(15) 0.0286(17) 0.0337(16) 0.0059(13) 0.0025(12) -0.0048(12)
C20 0.0208(16) 0.0309(18) 0.0331(17) -0.0017(13) 0.0067(13) -0.0035(12)
C19 0.0262(17) 0.0398(19) 0.0228(15) 0.0022(14) 0.0071(12) -0.0065(14)
C21 0.0194(15) 0.0243(16) 0.0286(15) 0.0004(12) 0.0018(12) -0.0030(11)
C16 0.0319(18) 0.037(2) 0.0351(17) -0.0033(15) 0.0043(14) -0.0017(15)
C15 0.041(2) 0.041(2) 0.045(2) 0.0004(17) 0.0017(17) -0.0193(18)
C5 0.0300(19) 0.050(2) 0.0382(19) 0.0091(17) 0.0012(15) 0.0009(16)
C6 0.041(2) 0.077(3) 0.037(2) 0.024(2) 0.0089(17) 0.014(2)
C13 0.052(3) 0.027(2) 0.066(3) -0.0123(18) 0.007(2) 0.0051(17)
C7 0.031(2) 0.122(5) 0.029(2) 0.024(2) 0.0049(16) 0.016(2)
C9 0.045(2) 0.064(3) 0.0243(17) -0.0019(17) -0.0024(15) -0.0128(19)
C14 0.061(3) 0.026(2) 0.060(3) -0.0091(17) -0.002(2) -0.0095(18)
C8 0.041(3) 0.110(4) 0.033(2) -0.006(2) -0.0089(17) -0.010(3)

loop_
_atom_type_symbol
_atom_type_description
_atom_type_scat_dispersion_real
_atom_type_scat_dispersion_imag
_atom_type_scat_source
C C 0.0033 0.0016 'International Tables Vol C Tables 4.2.6.8 and 6.1.1.4'
H H 0.0000 0.0000 'International Tables Vol C Tables 4.2.6.8 and 6.1.1.4'
B B 0.0013 0.0007 'International Tables Vol C Tables 4.2.6.8 and 6.1.1.4'
N N 0.0061 0.0033 'International Tables Vol C Tables 4.2.6.8 and 6.1.1.4'
S S 0.1246 0.1234 'International Tables Vol C Tables 4.2.6.8 and 6.1.1.4'
Ir Ir -1.4442 7.9887 'International Tables Vol C Tables 4.2.6.8 and 6.1.1.4'

loop_
_geom_angle_atom_site_label_1
_geom_angle_atom_site_label_2
_geom_angle_atom_site_label_3
_geom_angle
C10 Ir1 B3 87.21(13)
C10 Ir1 C19 102.29(13)
B3 Ir1 C19 116.24(12)
C10 Ir1 C17 158.84(12)
B3 Ir1 C17 112.21(12)
C19 Ir1 C17 62.32(12)
C10 Ir1 C20 97.19(12)
B3 Ir1 C20 153.95(12)
C19 Ir1 C20 37.73(12)
C17 Ir1 C20 61.68(11)
C10 Ir1 C18 136.36(12)
B3 Ir1 C18 97.63(12)
C19 Ir1 C18 37.35(12)
C17 Ir1 C18 36.62(11)
C20 Ir1 C18 61.80(12)
C10 Ir1 C21 124.05(12)
B3 Ir1 C21 148.74(12)
C19 Ir1 C21 61.77(11)
C17 Ir1 C21 37.11(11)
C20 Ir1 C21 36.09(11)
C18 Ir1 C21 61.14(11)
C10 Ir1 S4 94.85(9)
B3 Ir1 S4 83.86(9)
C19 Ir1 S4 153.86(8)
C17 Ir1 S4 95.52(8)
C20 Ir1 S4 121.06(9)
C18 Ir1 S4 128.77(8)
C21 Ir1 S4 92.28(8)
C3 S4 Ir1 107.93(10)
C3 N1 C4 117.8(3)
C1 C2 B8 112.5(2)
C1 C2 B7 112.0(2)
B8 C2 B7 63.8(2)
C1 C2 B6 61.72(19)
B8 C2 B6 116.1(2)
B7 C2 B6 62.8(2)
C1 C2 B3 63.39(18)
B8 C2 B3 63.02(18)
B7 C2 B3 117.3(2)
B6 C2 B3 117.7(2)
C1 C2 H2 123(3)
B8 C2 H2 116(3)
B7 C2 H2 115(3)
B6 C2 H2 116(3)
B3 C2 H2 117(3)
N2 C10 Ir1 177.2(3)
C2 B3 B9 99.7(2)
C2 B3 C1 53.86(16)
B9 B3 C1 100.6(2)
C2 B3 B4 98.6(2)
B9 B3 B4 59.41(19)
C1 B3 B4 56.03(17)
C2 B3 B8 55.66(17)
B9 B3 B8 58.87(19)
C1 B3 B8 99.1(2)
B4 B3 B8 104.3(2)
C2 B3 Ir1 121.10(19)
B9 B3 Ir1 135.7(2)
C1 B3 Ir1 116.53(18)
B4 B3 Ir1 123.3(2)
B8 B3 Ir1 130.8(2)
C17 C22 H22A 109.5
C17 C22 H22B 109.5
H22A C22 H22B 109.5
C17 C22 H22C 109.5
H22A C22 H22C 109.5
H22B C22 H22C 109.5
C1 B4 B11 104.9(2)
C1 B4 B9 105.3(2)
B11 B4 B9 60.5(2)
C1 B4 B5 58.81(19)
B11 B4 B5 60.2(2)
B9 B4 B5 108.9(2)
C1 B4 B3 61.74(18)
B11 B4 B3 110.5(2)
B9 B4 B3 59.98(19)
B5 B4 B3 112.2(2)
C1 B4 H4 124.3
B11 B4 H4 122.0
B9 B4 H4 122.6
B5 B4 H4 120.2
B3 B4 H4 118.5
N1 C3 C1 117.5(3)
N1 C3 S4 126.8(2)
C1 C3 S4 115.6(2)
C10 N2 C11 169.1(3)
C20 C25 H25A 109.5
C20 C25 H25B 109.5
H25A C25 H25B 109.5
C20 C25 H25C 109.5
H25A C25 H25C 109.5
H25B C25 H25C 109.5
C18 C23 H23A 109.5
C18 C23 H23B 109.5
H23A C23 H23B 109.5
C18 C23 H23C 109.5
H23A C23 H23C 109.5
H23B C23 H23C 109.5
B8 B9 B4 106.9(2)
B8 B9 B12 60.1(2)
B4 B9 B12 106.7(2)
B8 B9 B3 61.16(19)
B4 B9 B3 60.61(18)
B12 B9 B3 110.5(2)
B8 B9 B11 107.6(3)
B4 B9 B11 59.8(2)
B12 B9 B11 59.4(2)
B3 B9 B11 110.4(2)
B8 B9 H9 122.1
B4 B9 H9 122.9
B12 B9 H9 121.7
B3 B9 H9 119.2
B11 B9 H9 121.5
B7 B12 B11 108.5(3)
B7 B12 B10 60.5(2)
B11 B12 B10 60.5(2)
B7 B12 B8 60.2(2)
B11 B12 B8 108.1(2)
B10 B12 B8 108.8(3)
B7 B12 B9 108.2(2)
B11 B12 B9 60.5(2)
B10 B12 B9 109.2(2)
B8 B12 B9 59.5(2)
B7 B12 H12 121.5
B11 B12 H12 121.4
B10 B12 H12 120.8
B8 B12 H12 121.8
B9 B12 H12 121.4
C3 C1 C2 114.9(2)
C3 C1 B4 123.0(2)
C2 C1 B4 110.5(2)
C3 C1 B5 123.6(2)
C2 C1 B5 111.3(2)
B4 C1 B5 63.52(19)
C3 C1 B6 115.7(2)
C2 C1 B6 62.25(19)
B4 C1 B6 114.9(2)
B5 C1 B6 62.2(2)
C3 C1 B3 112.3(2)
C2 C1 B3 62.75(18)
B4 C1 B3 62.23(19)
B5 C1 B3 116.6(2)
B6 C1 B3 117.6(2)
C1 B6 C2 56.02(17)
C1 B6 B5 58.61(19)
C2 B6 B5 103.5(2)
C1 B6 B10 104.4(2)
C2 B6 B10 103.6(2)
B5 B6 B10 60.4(2)
C1 B6 B7 103.2(2)
C2 B6 B7 57.44(19)
B5 B6 B7 108.1(3)
B10 B6 B7 60.4(2)
C1 B6 H6 125.3
C2 B6 H6 125.9
B5 B6 H6 122.0
B10 B6 H6 122.8
B7 B6 H6 122.6
B6 B10 B12 107.7(3)
B6 B10 B5 59.7(2)
B12 B10 B5 107.5(3)
B6 B10 B7 60.0(2)
B12 B10 B7 59.4(2)
B5 B10 B7 107.2(3)
B6 B10 B11 107.8(3)
B12 B10 B11 59.6(2)
B5 B10 B11 60.1(2)
B7 B10 B11 107.0(3)
B6 B10 H10 121.7
B12 B10 H10 122.1
B5 B10 H10 122.0
B7 B10 H10 122.4
B11 B10 H10 122.0
C12 C11 C16 121.2(3)
C12 C11 N2 119.1(3)
C16 C11 N2 119.7(3)
C21 C26 H26A 109.5
C21 C26 H26B 109.5
H26A C26 H26B 109.5
C21 C26 H26C 109.5
H26A C26 H26C 109.5
H26B C26 H26C 109.5
C2 B8 B9 104.8(2)
C2 B8 B7 58.30(19)
B9 B8 B7 108.3(3)
C2 B8 B12 103.7(3)
B9 B8 B12 60.3(2)
B7 B8 B12 59.5(2)
C2 B8 B3 61.32(18)
B9 B8 B3 59.98(19)
B7 B8 B3 111.2(2)
B12 B8 B3 109.7(3)
C2 B8 H8 124.9
B9 B8 H8 122.6
B7 B8 H8 120.8
B12 B8 H8 122.7
B3 B8 H8 118.9
C19 C24 H24A 109.5
C19 C24 H24B 109.5
H24A C24 H24B 109.5
C19 C24 H24C 109.5
H24A C24 H24C 109.5
H24B C24 H24C 109.5
C9 C4 C5 120.1(3)
C9 C4 N1 119.1(3)
C5 C4 N1 120.5(3)
C18 C17 C21 108.0(3)
C18 C17 C22 127.4(3)
C21 C17 C22 124.0(3)
C18 C17 Ir1 72.66(17)
C21 C17 Ir1 72.63(17)
C22 C17 Ir1 127.2(2)
C11 C12 C13 118.6(3)
C11 C12 H12A 120.7
C13 C12 H12A 120.7
C2 B7 B12 103.9(3)
C2 B7 B8 57.88(19)
B12 B7 B8 60.3(2)
C2 B7 B6 59.80(19)
B12 B7 B6 108.0(3)
B8 B7 B6 108.7(2)
C2 B7 B10 104.9(2)
B12 B7 B10 60.1(2)
B8 B7 B10 108.6(3)
B6 B7 B10 59.7(2)
C2 B7 H7 125.0
B12 B7 H7 122.6
B8 B7 H7 121.2
B6 B7 H7 121.0
B10 B7 H7 122.2
B12 B11 B4 107.3(3)
B12 B11 B10 60.0(2)
B4 B11 B10 107.8(2)
B12 B11 B5 107.6(3)
B4 B11 B5 60.1(2)
B10 B11 B5 59.8(2)
B12 B11 B9 60.1(2)
B4 B11 B9 59.77(19)
B10 B11 B9 108.5(3)
B5 B11 B9 108.3(2)
B12 B11 H11 122.1
B4 B11 H11 122.1
B10 B11 H11 121.7
B5 B11 H11 121.7
B9 B11 H11 121.4
C1 B5 B6 59.21(19)
C1 B5 B10 104.5(2)
B6 B5 B10 59.9(2)
C1 B5 B4 57.67(18)
B6 B5 B4 107.6(2)
B10 B5 B4 107.6(3)
C1 B5 B11 103.6(3)
B6 B5 B11 107.9(3)
B10 B5 B11 60.1(2)
B4 B5 B11 59.7(2)
C1 B5 H5 125.3
B6 B5 H5 121.3
B10 B5 H5 122.4
B4 B5 H5 122.1
B11 B5 H5 122.7
C17 C18 C19 107.7(3)
C17 C18 C23 125.5(3)
C19 C18 C23 126.4(3)
C17 C18 Ir1 70.72(17)
C19 C18 Ir1 69.04(17)
C23 C18 Ir1 130.6(2)
C21 C20 C19 107.9(3)
C21 C20 C25 127.5(3)
C19 C20 C25 124.6(3)
C21 C20 Ir1 72.70(18)
C19 C20 Ir1 69.37(17)
C25 C20 Ir1 125.4(2)
C18 C19 C20 107.6(3)
C18 C19 C24 125.6(3)
C20 C19 C24 126.0(3)
C18 C19 Ir1 73.60(18)
C20 C19 Ir1 72.90(17)
C24 C19 Ir1 127.2(2)
C20 C21 C17 108.5(3)
C20 C21 C26 128.4(3)
C17 C21 C26 123.0(3)
C20 C21 Ir1 71.21(17)
C17 C21 Ir1 70.26(17)
C26 C21 Ir1 126.6(2)
C11 C16 C15 118.9(3)
C11 C16 H16 120.5
C15 C16 H16 120.5
C14 C15 C16 120.2(4)
C14 C15 H15 119.9
C16 C15 H15 119.9
C6 C5 C4 119.4(4)
C6 C5 H5A 120.3
C4 C5 H5A 120.3
C7 C6 C5 120.6(4)
C7 C6 H6A 119.7
C5 C6 H6A 119.7
C14 C13 C12 120.9(4)
C14 C13 H13 119.6
C12 C13 H13 119.6
C6 C7 C8 120.3(4)
C6 C7 H7A 119.8
C8 C7 H7A 119.8
C4 C9 C8 118.7(4)
C4 C9 H9A 120.7
C8 C9 H9A 120.7
C13 C14 C15 120.2(4)
C13 C14 H14 119.9
C15 C14 H14 119.9
C7 C8 C9 120.9(4)
C7 C8 H8A 119.6
C9 C8 H8A 119.6

loop_
_geom_bond_atom_site_label_1
_geom_bond_atom_site_label_2
_geom_bond_distance
Ir1 C10 1.898(3)
Ir1 B3 2.090(3)
Ir1 C19 2.215(3)
Ir1 C17 2.251(3)
Ir1 C20 2.263(3)
Ir1 C18 2.276(3)
Ir1 C21 2.282(3)
Ir1 S4 2.3466(7)
S4 C3 1.751(3)
N1 C3 1.277(4)
N1 C4 1.428(4)
C2 C1 1.617(4)
C2 B8 1.675(4)
C2 B7 1.683(4)
C2 B6 1.726(5)
C2 B3 1.780(4)
C2 H2 0.956(19)
C10 N2 1.167(4)
B3 B9 1.787(5)
B3 C1 1.790(4)
B3 B4 1.798(5)
B3 B8 1.808(5)
C22 C17 1.496(4)
C22 H22A 0.9800
C22 H22B 0.9800
C22 H22C 0.9800
B4 C1 1.686(4)
B4 B11 1.777(5)
B4 B9 1.777(5)
B4 B5 1.786(5)
B4 H4 1.1200
C3 C1 1.514(4)
N2 C11 1.395(4)
C25 C20 1.507(5)
C25 H25A 0.9800
C25 H25B 0.9800
C25 H25C 0.9800
C23 C18 1.502(4)
C23 H23A 0.9800
C23 H23B 0.9800
C23 H23C 0.9800
B9 B8 1.767(5)
B9 B12 1.781(5)
B9 B11 1.789(5)
B9 H9 1.1200
B12 B7 1.764(5)
B12 B11 1.768(5)
B12 B10 1.776(5)
B12 B8 1.778(5)
B12 H12 1.1200
C1 B5 1.707(5)
C1 B6 1.717(4)
B6 B5 1.768(5)
B6 B10 1.771(5)
B6 B7 1.775(5)
B6 H6 1.1200
B10 B5 1.780(5)
B10 B7 1.782(6)
B10 B11 1.785(5)
B10 H10 1.1200
C11 C12 1.375(5)
C11 C16 1.384(4)
C26 C21 1.506(4)
C26 H26A 0.9800
C26 H26B 0.9800
C26 H26C 0.9800
B8 B7 1.775(5)
B8 H8 1.1200
C24 C19 1.493(4)
C24 H24A 0.9800
C24 H24B 0.9800
C24 H24C 0.9800
C4 C9 1.378(5)
C4 C5 1.394(5)
C17 C18 1.422(4)
C17 C21 1.443(4)
C12 C13 1.390(5)
C12 H12A 0.9500
B7 H7 1.1200
B11 B5 1.787(5)
B11 H11 1.1200
B5 H5 1.1200
C18 C19 1.439(5)
C20 C21 1.408(4)
C20 C19 1.449(5)
C16 C15 1.385(5)
C16 H16 0.9500
C15 C14 1.376(6)
C15 H15 0.9500
C5 C6 1.385(5)
C5 H5A 0.9500
C6 C7 1.354(7)
C6 H6A 0.9500
C13 C14 1.360(6)
C13 H13 0.9500
C7 C8 1.365(7)
C7 H7A 0.9500
C9 C8 1.396(6)
C9 H9A 0.9500
C14 H14 0.9500
C8 H8A 0.9500

loop_
_geom_torsion_atom_site_label_1
_geom_torsion_atom_site_label_2
_geom_torsion_atom_site_label_3
_geom_torsion_atom_site_label_4
_geom_torsion
C1 C2 B3 B9 96.1(2)
B8 C2 B3 B9 -41.2(2)
B7 C2 B3 B9 -6.2(3)
B6 C2 B3 B9 65.7(3)
B8 C2 B3 C1 -137.3(2)
B7 C2 B3 C1 -102.3(3)
B6 C2 B3 C1 -30.4(2)
C1 C2 B3 B4 35.85(19)
B8 C2 B3 B4 -101.4(2)
B7 C2 B3 B4 -66.5(3)
B6 C2 B3 B4 5.4(3)
C1 C2 B3 B8 137.3(2)
B7 C2 B3 B8 35.0(3)
B6 C2 B3 B8 106.9(3)
C1 C2 B3 Ir1 -101.9(2)
B8 C2 B3 Ir1 120.8(3)
B7 C2 B3 Ir1 155.8(2)
B6 C2 B3 Ir1 -132.3(2)
C2 B3 B4 C1 -34.78(18)
B9 B3 B4 C1 -131.0(2)
B8 B3 B4 C1 -91.4(2)
Ir1 B3 B4 C1 101.6(2)
C2 B3 B4 B11 61.6(3)
B9 B3 B4 B11 -34.6(2)
C1 B3 B4 B11 96.4(3)
B8 B3 B4 B11 5.0(3)
Ir1 B3 B4 B11 -161.9(2)
C2 B3 B4 B9 96.3(2)
C1 B3 B4 B9 131.0(2)
B8 B3 B4 B9 39.6(2)
Ir1 B3 B4 B9 -127.3(3)
C2 B3 B4 B5 -3.5(3)
B9 B3 B4 B5 -99.7(3)
C1 B3 B4 B5 31.3(2)
B8 B3 B4 B5 -60.1(3)
Ir1 B3 B4 B5 132.9(2)
C4 N1 C3 C1 -176.1(3)
C4 N1 C3 S4 0.5(4)
Ir1 S4 C3 N1 163.2(3)
Ir1 S4 C3 C1 -20.2(2)
C1 B4 B9 B8 2.2(3)
B11 B4 B9 B8 100.9(3)
B5 B4 B9 B8 63.9(3)
B3 B4 B9 B8 -41.4(2)
C1 B4 B9 B12 -61.0(3)
B11 B4 B9 B12 37.8(2)
B5 B4 B9 B12 0.7(3)
B3 B4 B9 B12 -104.5(3)
C1 B4 B9 B3 43.5(2)
B11 B4 B9 B3 142.3(3)
B5 B4 B9 B3 105.3(3)
C1 B4 B9 B11 -98.8(3)
B5 B4 B9 B11 -37.0(2)
B3 B4 B9 B11 -142.3(3)
C2 B3 B9 B8 39.4(2)
C1 B3 B9 B8 94.2(2)
B4 B3 B9 B8 133.8(3)
Ir1 B3 B9 B8 -118.3(3)
C2 B3 B9 B4 -94.3(2)
C1 B3 B9 B4 -39.5(2)
B8 B3 B9 B4 -133.8(3)
Ir1 B3 B9 B4 107.9(3)
C2 B3 B9 B12 3.8(3)
C1 B3 B9 B12 58.6(3)
B4 B3 B9 B12 98.1(3)
B8 B3 B9 B12 -35.6(2)
Ir1 B3 B9 B12 -154.0(3)
C2 B3 B9 B11 -60.0(3)
C1 B3 B9 B11 -5.2(3)
B4 B3 B9 B11 34.3(2)
B8 B3 B9 B11 -99.5(3)
Ir1 B3 B9 B11 142.2(3)
B8 B9 B12 B7 -36.8(2)
B4 B9 B12 B7 63.5(3)
B3 B9 B12 B7 -0.7(4)
B11 B9 B12 B7 101.4(3)
B8 B9 B12 B11 -138.2(3)
B4 B9 B12 B11 -37.9(2)
B3 B9 B12 B11 -102.2(3)
B8 B9 B12 B10 -101.0(3)
B4 B9 B12 B10 -0.7(3)
B3 B9 B12 B10 -65.0(3)
B11 B9 B12 B10 37.2(3)
B4 B9 B12 B8 100.3(3)
B3 B9 B12 B8 36.0(2)
B11 B9 B12 B8 138.2(3)
N1 C3 C1 C2 119.9(3)
S4 C3 C1 C2 -57.1(3)
N1 C3 C1 B4 -100.5(3)
S4 C3 C1 B4 82.6(3)
N1 C3 C1 B5 -22.3(4)
S4 C3 C1 B5 160.7(2)
N1 C3 C1 B6 50.1(4)
S4 C3 C1 B6 -126.8(2)
N1 C3 C1 B3 -170.9(3)
S4 C3 C1 B3 12.1(3)
B8 C2 C1 C3 144.2(3)
B7 C2 C1 C3 -146.1(3)
B6 C2 C1 C3 -107.2(3)
B3 C2 C1 C3 103.4(3)
B8 C2 C1 B4 -0.4(3)
B7 C2 C1 B4 69.3(3)
B6 C2 C1 B4 108.1(3)
B3 C2 C1 B4 -41.3(2)
B8 C2 C1 B5 -69.0(3)
B7 C2 C1 B5 0.7(3)
B6 C2 C1 B5 39.6(2)
B3 C2 C1 B5 -109.8(2)
B8 C2 C1 B6 -108.6(3)
B7 C2 C1 B6 -38.9(2)
B3 C2 C1 B6 -149.4(2)
B8 C2 C1 B3 40.8(2)
B7 C2 C1 B3 110.5(3)
B6 C2 C1 B3 149.4(2)
B11 B4 C1 C3 154.8(3)
B9 B4 C1 C3 -142.3(3)
B5 B4 C1 C3 114.5(3)
B3 B4 C1 C3 -99.7(3)
B11 B4 C1 C2 -64.0(3)
B9 B4 C1 C2 -1.1(3)
B5 B4 C1 C2 -104.3(3)
B3 B4 C1 C2 41.5(2)
B11 B4 C1 B5 40.3(2)
B9 B4 C1 B5 103.2(3)
B3 B4 C1 B5 145.8(2)
B11 B4 C1 B6 4.0(3)
B9 B4 C1 B6 66.9(3)
B5 B4 C1 B6 -36.3(2)
B3 B4 C1 B6 109.5(3)
B11 B4 C1 B3 -105.5(3)
B9 B4 C1 B3 -42.6(2)
B5 B4 C1 B3 -145.8(2)
C2 B3 C1 C3 -107.5(3)
B9 B3 C1 C3 158.1(2)
B4 B3 C1 C3 116.8(3)
B8 B3 C1 C3 -142.1(2)
Ir1 B3 C1 C3 3.0(3)
B9 B3 C1 C2 -94.4(2)
B4 B3 C1 C2 -135.7(2)
B8 B3 C1 C2 -34.5(2)
Ir1 B3 C1 C2 110.5(2)
C2 B3 C1 B4 135.7(2)
B9 B3 C1 B4 41.4(2)
B8 B3 C1 B4 101.2(2)
Ir1 B3 C1 B4 -113.8(2)
C2 B3 C1 B5 101.5(3)
B9 B3 C1 B5 7.1(3)
B4 B3 C1 B5 -34.2(2)
B8 B3 C1 B5 66.9(3)
Ir1 B3 C1 B5 -148.0(2)
C2 B3 C1 B6 30.6(2)
B9 B3 C1 B6 -63.8(3)
B4 B3 C1 B6 -105.1(3)
B8 B3 C1 B6 -4.0(3)
Ir1 B3 C1 B6 141.1(2)
C3 C1 B6 C2 106.0(3)
B4 C1 B6 C2 -101.0(3)
B5 C1 B6 C2 -137.8(2)
B3 C1 B6 C2 -30.7(2)
C3 C1 B6 B5 -116.2(3)
C2 C1 B6 B5 137.8(2)
B4 C1 B6 B5 36.8(2)
B3 C1 B6 B5 107.1(3)
C3 C1 B6 B10 -157.2(3)
C2 C1 B6 B10 96.8(3)
B4 C1 B6 B10 -4.2(3)
B5 C1 B6 B10 -41.0(2)
B3 C1 B6 B10 66.1(3)
C3 C1 B6 B7 140.5(3)
C2 C1 B6 B7 34.5(2)
B4 C1 B6 B7 -66.5(3)
B5 C1 B6 B7 -103.3(3)
B3 C1 B6 B7 3.8(3)
B8 C2 B6 C1 102.7(3)
B7 C2 B6 C1 139.1(2)
B3 C2 B6 C1 30.9(2)
C1 C2 B6 B5 -36.1(2)
B8 C2 B6 B5 66.6(3)
B7 C2 B6 B5 103.0(3)
B3 C2 B6 B5 -5.2(3)
C1 C2 B6 B10 -98.4(3)
B8 C2 B6 B10 4.3(3)
B7 C2 B6 B10 40.7(2)
B3 C2 B6 B10 -67.5(3)
C1 C2 B6 B7 -139.1(2)
B8 C2 B6 B7 -36.4(3)
B3 C2 B6 B7 -108.2(3)
C1 B6 B10 B12 -60.3(3)
C2 B6 B10 B12 -2.4(3)
B5 B6 B10 B12 -100.4(3)
B7 B6 B10 B12 36.8(2)
C1 B6 B10 B5 40.1(2)
C2 B6 B10 B5 98.0(3)
B7 B6 B10 B5 137.2(3)
C1 B6 B10 B7 -97.1(3)
C2 B6 B10 B7 -39.2(2)
B5 B6 B10 B7 -137.2(3)
C1 B6 B10 B11 2.6(3)
C2 B6 B10 B11 60.5(3)
B5 B6 B10 B11 -37.5(3)
B7 B6 B10 B11 99.7(3)
B7 B12 B10 B6 -37.0(2)
B11 B12 B10 B6 100.7(3)
B8 B12 B10 B6 0.1(3)
B9 B12 B10 B6 63.4(3)
B7 B12 B10 B5 -100.0(3)
B11 B12 B10 B5 37.7(2)
B8 B12 B10 B5 -62.9(3)
B9 B12 B10 B5 0.4(4)
B11 B12 B10 B7 137.7(3)
B8 B12 B10 B7 37.1(2)
B9 B12 B10 B7 100.5(3)
B7 B12 B10 B11 -137.7(3)
B8 B12 B10 B11 -100.6(3)
B9 B12 B10 B11 -37.2(2)
C10 N2 C11 C12 39.9(18)
C10 N2 C11 C16 -139.0(16)
C1 C2 B8 B9 1.8(3)
B7 C2 B8 B9 -102.7(3)
B6 C2 B8 B9 -66.6(3)
B3 C2 B8 B9 42.8(2)
C1 C2 B8 B7 104.4(3)
B6 C2 B8 B7 36.0(3)
B3 C2 B8 B7 145.4(3)
C1 C2 B8 B12 64.2(3)
B7 C2 B8 B12 -40.2(2)
B6 C2 B8 B12 -4.2(3)
B3 C2 B8 B12 105.2(3)
C1 C2 B8 B3 -41.0(2)
B7 C2 B8 B3 -145.4(3)
B6 C2 B8 B3 -109.4(3)
B4 B9 B8 C2 -2.4(3)
B12 B9 B8 C2 97.5(3)
B3 B9 B8 C2 -43.5(2)
B11 B9 B8 C2 60.5(3)
B4 B9 B8 B7 -63.3(3)
B12 B9 B8 B7 36.6(2)
B3 B9 B8 B7 -104.5(3)
B11 B9 B8 B7 -0.4(3)
B4 B9 B8 B12 -99.9(3)
B3 B9 B8 B12 -141.0(3)
B11 B9 B8 B12 -37.0(2)
B4 B9 B8 B3 41.1(2)
B12 B9 B8 B3 141.0(3)
B11 B9 B8 B3 104.0(3)
B7 B12 B8 C2 39.6(2)
B11 B12 B8 C2 -61.8(3)
B10 B12 B8 C2 2.3(3)
B9 B12 B8 C2 -99.4(2)
B7 B12 B8 B9 139.0(3)
B11 B12 B8 B9 37.6(2)
B10 B12 B8 B9 101.7(3)
B11 B12 B8 B7 -101.4(3)
B10 B12 B8 B7 -37.3(2)
B9 B12 B8 B7 -139.0(3)
B7 B12 B8 B3 103.7(3)
B11 B12 B8 B3 2.2(3)
B10 B12 B8 B3 66.4(3)
B9 B12 B8 B3 -35.4(2)
B9 B3 B8 C2 130.7(3)
C1 B3 B8 C2 33.68(19)
B4 B3 B8 C2 90.8(2)
Ir1 B3 B8 C2 -103.7(3)
C2 B3 B8 B9 -130.7(3)
C1 B3 B8 B9 -97.0(2)
B4 B3 B8 B9 -39.9(2)
Ir1 B3 B8 B9 125.7(3)
C2 B3 B8 B7 -31.2(2)
B9 B3 B8 B7 99.5(3)
C1 B3 B8 B7 2.5(3)
B4 B3 B8 B7 59.6(3)
Ir1 B3 B8 B7 -134.9(3)
C2 B3 B8 B12 -95.2(3)
B9 B3 B8 B12 35.5(2)
C1 B3 B8 B12 -61.5(3)
B4 B3 B8 B12 -4.4(3)
Ir1 B3 B8 B12 161.2(2)
C3 N1 C4 C9 -113.6(4)
C3 N1 C4 C5 71.5(4)
C16 C11 C12 C13 0.7(5)
N2 C11 C12 C13 -178.2(3)
C1 C2 B7 B12 -64.4(3)
B8 C2 B7 B12 40.7(2)
B6 C2 B7 B12 -102.9(3)
B3 C2 B7 B12 6.0(3)
C1 C2 B7 B8 -105.1(3)
B6 C2 B7 B8 -143.6(3)
B3 C2 B7 B8 -34.7(3)
C1 C2 B7 B6 38.5(2)
B8 C2 B7 B6 143.6(3)
B3 C2 B7 B6 108.9(3)
C1 C2 B7 B10 -2.2(3)
B8 C2 B7 B10 102.9(3)
B6 C2 B7 B10 -40.6(2)
B3 C2 B7 B10 68.2(3)
B11 B12 B7 C2 61.2(3)
B10 B12 B7 C2 99.3(3)
B8 B12 B7 C2 -39.4(2)
B9 B12 B7 C2 -2.9(3)
B11 B12 B7 B8 100.7(3)
B10 B12 B7 B8 138.8(3)
B9 B12 B7 B8 36.5(2)
B11 B12 B7 B6 -1.1(4)
B10 B12 B7 B6 37.0(2)
B8 B12 B7 B6 -101.8(3)
B9 B12 B7 B6 -65.3(3)
B11 B12 B7 B10 -38.1(3)
B8 B12 B7 B10 -138.8(3)
B9 B12 B7 B10 -102.3(3)
B9 B8 B7 C2 96.4(2)
B12 B8 B7 C2 133.3(3)
B3 B8 B7 C2 32.3(2)
C2 B8 B7 B12 -133.3(3)
B9 B8 B7 B12 -36.9(2)
B3 B8 B7 B12 -101.0(3)
C2 B8 B7 B6 -32.8(2)
B9 B8 B7 B6 63.6(3)
B12 B8 B7 B6 100.5(3)
B3 B8 B7 B6 -0.5(3)
C2 B8 B7 B10 -96.2(3)
B9 B8 B7 B10 0.2(3)
B12 B8 B7 B10 37.1(2)
B3 B8 B7 B10 -63.9(3)
C1 B6 B7 C2 -33.9(2)
B5 B6 B7 C2 -94.8(3)
B10 B6 B7 C2 -133.2(3)
C1 B6 B7 B12 62.1(3)
C2 B6 B7 B12 96.0(3)
B5 B6 B7 B12 1.2(3)
B10 B6 B7 B12 -37.2(2)
C1 B6 B7 B8 -1.8(3)
C2 B6 B7 B8 32.1(2)
B5 B6 B7 B8 -62.7(3)
B10 B6 B7 B8 -101.1(3)
C1 B6 B7 B10 99.3(3)
C2 B6 B7 B10 133.2(3)
B5 B6 B7 B10 38.4(2)
B6 B10 B7 C2 40.7(2)
B12 B10 B7 C2 -97.8(3)
B5 B10 B7 C2 2.8(3)
B11 B10 B7 C2 -60.4(3)
B6 B10 B7 B12 138.5(3)
B5 B10 B7 B12 100.6(3)
B11 B10 B7 B12 37.3(2)
B6 B10 B7 B8 101.3(3)
B12 B10 B7 B8 -37.2(2)
B5 B10 B7 B8 63.4(3)
B11 B10 B7 B8 0.2(3)
B12 B10 B7 B6 -138.5(3)
B5 B10 B7 B6 -37.9(2)
B11 B10 B7 B6 -101.1(3)
B7 B12 B11 B4 -62.8(3)
B10 B12 B11 B4 -100.9(3)
B8 B12 B11 B4 0.9(3)
B9 B12 B11 B4 38.1(2)
B7 B12 B11 B10 38.1(3)
B8 B12 B11 B10 101.8(3)
B9 B12 B11 B10 139.0(3)
B7 B12 B11 B5 0.6(3)
B10 B12 B11 B5 -37.5(2)
B8 B12 B11 B5 64.3(3)
B9 B12 B11 B5 101.4(3)
B7 B12 B11 B9 -100.9(3)
B10 B12 B11 B9 -139.0(3)
B8 B12 B11 B9 -37.2(2)
C1 B4 B11 B12 61.1(3)
B9 B4 B11 B12 -38.2(2)
B5 B4 B11 B12 100.7(3)
B3 B4 B11 B12 -3.8(3)
C1 B4 B11 B10 -2.1(3)
B9 B4 B11 B10 -101.4(3)
B5 B4 B11 B10 37.5(2)
B3 B4 B11 B10 -67.0(3)
C1 B4 B11 B5 -39.6(2)
B9 B4 B11 B5 -139.0(3)
B3 B4 B11 B5 -104.6(3)
C1 B4 B11 B9 99.4(2)
B5 B4 B11 B9 139.0(3)
B3 B4 B11 B9 34.4(2)
B6 B10 B11 B12 -100.4(3)
B5 B10 B11 B12 -137.8(3)
B7 B10 B11 B12 -37.3(2)
B6 B10 B11 B4 -0.3(4)
B12 B10 B11 B4 100.1(3)
B5 B10 B11 B4 -37.7(2)
B7 B10 B11 B4 62.8(3)
B6 B10 B11 B5 37.4(2)
B12 B10 B11 B5 137.8(3)
B7 B10 B11 B5 100.5(3)
B6 B10 B11 B9 -63.6(3)
B12 B10 B11 B9 36.8(2)
B5 B10 B11 B9 -100.9(3)
B7 B10 B11 B9 -0.4(3)
B8 B9 B11 B12 37.3(2)
B4 B9 B11 B12 137.0(3)
B3 B9 B11 B12 102.4(3)
B8 B9 B11 B4 -99.7(3)
B12 B9 B11 B4 -137.0(3)
B3 B9 B11 B4 -34.6(2)
B8 B9 B11 B10 0.5(3)
B4 B9 B11 B10 100.2(3)
B12 B9 B11 B10 -36.8(2)
B3 B9 B11 B10 65.6(3)
B8 B9 B11 B5 -62.8(3)
B4 B9 B11 B5 36.9(2)
B12 B9 B11 B5 -100.2(3)
B3 B9 B11 B5 2.2(3)
C3 C1 B5 B6 103.8(3)
C2 C1 B5 B6 -39.6(2)
B4 C1 B5 B6 -142.6(2)
B3 C1 B5 B6 -108.8(3)
C3 C1 B5 B10 144.5(3)
C2 C1 B5 B10 1.1(3)
B4 C1 B5 B10 -101.9(3)
B6 C1 B5 B10 40.8(2)
B3 C1 B5 B10 -68.1(3)
C3 C1 B5 B4 -113.6(3)
C2 C1 B5 B4 103.0(3)
B6 C1 B5 B4 142.6(2)
B3 C1 B5 B4 33.8(2)
C3 C1 B5 B11 -153.3(3)
C2 C1 B5 B11 63.3(3)
B4 C1 B5 B11 -39.8(2)
B6 C1 B5 B11 102.9(3)
B3 C1 B5 B11 -6.0(3)
C2 B6 B5 C1 34.9(2)
B10 B6 B5 C1 133.0(3)
B7 B6 B5 C1 94.7(3)
C1 B6 B5 B10 -133.0(3)
C2 B6 B5 B10 -98.1(3)
B7 B6 B5 B10 -38.4(2)
C1 B6 B5 B4 -32.6(2)
C2 B6 B5 B4 2.4(3)
B10 B6 B5 B4 100.5(3)
B7 B6 B5 B4 62.1(3)
C1 B6 B5 B11 -95.5(3)
C2 B6 B5 B11 -60.6(3)
B10 B6 B5 B11 37.5(2)
B7 B6 B5 B11 -0.9(3)
B6 B10 B5 C1 -40.4(2)
B12 B10 B5 C1 60.2(3)
B7 B10 B5 C1 -2.4(3)
B11 B10 B5 C1 97.6(3)
B12 B10 B5 B6 100.6(3)
B7 B10 B5 B6 38.0(2)
B11 B10 B5 B6 138.0(3)
B6 B10 B5 B4 -100.6(3)
B12 B10 B5 B4 0.0(3)
B7 B10 B5 B4 -62.6(3)
B11 B10 B5 B4 37.4(2)
B6 B10 B5 B11 -138.0(3)
B12 B10 B5 B11 -37.4(3)
B7 B10 B5 B11 -100.0(3)
B11 B4 B5 C1 -133.9(3)
B9 B4 B5 C1 -96.8(2)
B3 B4 B5 C1 -32.3(2)
C1 B4 B5 B6 33.2(2)
B11 B4 B5 B6 -100.8(3)
B9 B4 B5 B6 -63.6(3)
B3 B4 B5 B6 0.8(3)
C1 B4 B5 B10 96.3(3)
B11 B4 B5 B10 -37.6(2)
B9 B4 B5 B10 -0.5(3)
B3 B4 B5 B10 64.0(3)
C1 B4 B5 B11 133.9(3)
B9 B4 B5 B11 37.1(2)
B3 B4 B5 B11 101.6(3)
B12 B11 B5 C1 -61.4(3)
B4 B11 B5 C1 38.8(2)
B10 B11 B5 C1 -99.1(3)
B9 B11 B5 C1 2.1(3)
B12 B11 B5 B6 0.2(3)
B4 B11 B5 B6 100.4(3)
B10 B11 B5 B6 -37.4(2)
B9 B11 B5 B6 63.7(3)
B12 B11 B5 B10 37.6(2)
B4 B11 B5 B10 137.8(3)
B9 B11 B5 B10 101.1(3)
B12 B11 B5 B4 -100.2(3)
B10 B11 B5 B4 -137.8(3)
B9 B11 B5 B4 -36.7(2)
C21 C17 C18 C19 -5.1(3)
C22 C17 C18 C19 -176.6(3)
Ir1 C17 C18 C19 59.4(2)
C21 C17 C18 C23 168.8(3)
C22 C17 C18 C23 -2.7(5)
Ir1 C17 C18 C23 -126.7(3)
C21 C17 C18 Ir1 -64.5(2)
C22 C17 C18 Ir1 124.0(3)
C17 C18 C19 C20 5.1(3)
C23 C18 C19 C20 -168.9(3)
Ir1 C18 C19 C20 65.5(2)
C17 C18 C19 C24 175.2(3)
C23 C18 C19 C24 1.3(5)
Ir1 C18 C19 C24 -124.4(3)
C17 C18 C19 Ir1 -60.4(2)
C23 C18 C19 Ir1 125.7(3)
C21 C20 C19 C18 -3.0(3)
C25 C20 C19 C18 174.6(3)
Ir1 C20 C19 C18 -66.0(2)
C21 C20 C19 C24 -173.1(3)
C25 C20 C19 C24 4.5(5)
Ir1 C20 C19 C24 123.9(3)
C21 C20 C19 Ir1 62.9(2)
C25 C20 C19 Ir1 -119.5(3)
C19 C20 C21 C17 -0.1(3)
C25 C20 C21 C17 -177.7(3)
Ir1 C20 C21 C17 60.6(2)
C19 C20 C21 C26 177.0(3)
C25 C20 C21 C26 -0.6(5)
Ir1 C20 C21 C26 -122.3(3)
C19 C20 C21 Ir1 -60.8(2)
C25 C20 C21 Ir1 121.7(3)
C18 C17 C21 C20 3.3(3)
C22 C17 C21 C20 175.1(3)
Ir1 C17 C21 C20 -61.2(2)
C18 C17 C21 C26 -174.0(3)
C22 C17 C21 C26 -2.1(5)
Ir1 C17 C21 C26 121.5(3)
C18 C17 C21 Ir1 64.5(2)
C22 C17 C21 Ir1 -123.6(3)
C12 C11 C16 C15 -1.7(5)
N2 C11 C16 C15 177.2(3)
C11 C16 C15 C14 1.0(6)
C9 C4 C5 C6 2.0(5)
N1 C4 C5 C6 176.9(3)
C4 C5 C6 C7 -0.1(6)
C11 C12 C13 C14 1.1(6)
C5 C6 C7 C8 -0.6(6)
C5 C4 C9 C8 -3.1(6)
N1 C4 C9 C8 -178.0(3)
C12 C13 C14 C15 -1.8(7)
C16 C15 C14 C13 0.8(6)
C6 C7 C8 C9 -0.6(7)
C4 C9 C8 C7 2.4(6)
